data_7229928
loop_
_publ_author_name
'Mahmoudi, Ghodrat'
'Zar\;eba, Jan K.'
'Bauz\'a, Antonio'
'Kubicki, Maciej'
'Bartyzel, Agata'
'Keramidas, Anastasios D.'
'Butusov, Leonid'
'Miros\/law, Barbara'
'Frontera, Antonio'

_publ_section_title
;
 Recurrent supramolecular motifs in discrete complexes and coordination
 polymers based on mercury halides: prevalence of chelate ring stacking
 and substituent effects
;
_journal_issue 8
_journal_name_full CrystEngComm
_journal_page_first 1065
_journal_paper_doi 10.1039/C7CE02166F
_journal_volume 20
_journal_year 2018
_chemical_formula_moiety 'C13 H12 Hg I2 N4 O'
_chemical_formula_sum 'C13 H12 Hg I2 N4 O'
_chemical_formula_weight 694.66
_space_group_crystal_system monoclinic
_space_group_IT_number 14
_space_group_name_Hall '-P 2ybc'
_space_group_name_H-M_alt 'P 1 21/c 1'
_symmetry_space_group_name_Hall '-P 2ybc'
_symmetry_space_group_name_H-M 'P 1 21/c 1'
_atom_sites_solution_hydrogens geom
_audit_creation_method SHELXL-2014/7
_audit_update_record
;
2017-11-04 deposited with the CCDC.
2018-01-09 downloaded from the CCDC.
;
_cell_angle_alpha 90
_cell_angle_beta 96.913(10)
_cell_angle_gamma 90
_cell_formula_units_Z 4
_cell_length_a 9.4971(10)
_cell_length_b 19.796(2)
_cell_length_c 9.2661(10)
_cell_measurement_reflns_used 2442
_cell_measurement_temperature 295(2)
_cell_measurement_theta_max 27
_cell_measurement_theta_min 4
_cell_volume 1729.4(3)
_computing_cell_refinement 'Bruker SAINT'
_computing_data_collection 'Bruker APEX2'
_computing_data_reduction 'Bruker SAINT'
_computing_molecular_graphics 'Mercury (MacRae et al., 2009)'
_computing_publication_material 'SHELXL-2013 (Sheldrick, 2013)'
_computing_structure_refinement 'SHELXL-2013 (Sheldrick, 2013)'
_computing_structure_solution 'SHELXT-2013 (Sheldrick, 2013)'
_diffrn_ambient_temperature 295(2)
_diffrn_measured_fraction_theta_full 1.000
_diffrn_measured_fraction_theta_max 1.000
_diffrn_measurement_device_type 'Nonius CCD'
_diffrn_measurement_method '\f and \w scans'
_diffrn_radiation_source 'fine-focus sealed tube'
_diffrn_radiation_type MoK\a
_diffrn_radiation_wavelength 0.71069
_diffrn_reflns_av_R_equivalents 0.0464
_diffrn_reflns_av_sigmaI/netI 0.0262
_diffrn_reflns_Laue_measured_fraction_full 1.000
_diffrn_reflns_Laue_measured_fraction_max 1.000
_diffrn_reflns_limit_h_max 12
_diffrn_reflns_limit_h_min -12
_diffrn_reflns_limit_k_max 26
_diffrn_reflns_limit_k_min -26
_diffrn_reflns_limit_l_max 12
_diffrn_reflns_limit_l_min -12
_diffrn_reflns_number 75755
_diffrn_reflns_point_group_measured_fraction_full 1.000
_diffrn_reflns_point_group_measured_fraction_max 1.000
_diffrn_reflns_theta_full 25.000
_diffrn_reflns_theta_max 28.000
_diffrn_reflns_theta_min 2.057
_exptl_absorpt_coefficient_mu 12.473
_exptl_absorpt_correction_T_max 0.222
_exptl_absorpt_correction_T_min 0.027
_exptl_absorpt_correction_type numerical
_exptl_absorpt_process_details sadabs
_exptl_crystal_colour colourless
_exptl_crystal_density_diffrn 2.668
_exptl_crystal_description block
_exptl_crystal_F_000 1248
_exptl_crystal_size_max 0.34
_exptl_crystal_size_mid 0.22
_exptl_crystal_size_min 0.18
_refine_diff_density_max 1.589
_refine_diff_density_min -1.311
_refine_diff_density_rms 0.116
_refine_ls_extinction_coef 0.00304(16)
_refine_ls_extinction_expression Fc^*^=kFc[1+0.001xFc^2^\l^3^/sin(2\q)]^-1/4^
_refine_ls_extinction_method 'SHELXL-2014/7 (Sheldrick 2014'
_refine_ls_goodness_of_fit_ref 1.055
_refine_ls_hydrogen_treatment constr
_refine_ls_matrix_type full
_refine_ls_number_parameters 192
_refine_ls_number_reflns 4179
_refine_ls_number_restraints 0
_refine_ls_restrained_S_all 1.055
_refine_ls_R_factor_all 0.0352
_refine_ls_R_factor_gt 0.0254
_refine_ls_shift/su_max 0.002
_refine_ls_shift/su_mean 0.000
_refine_ls_structure_factor_coef Fsqd
_refine_ls_weighting_details 'w=1/[\s^2^(Fo^2^)+(0.0106P)^2^+1.6142P] where P=(Fo^2^+2Fc^2^)/3'
_refine_ls_weighting_scheme calc
_refine_ls_wR_factor_gt 0.0753
_refine_ls_wR_factor_ref 0.0779
_reflns_Friedel_coverage 0.000
_reflns_number_gt 3652
_reflns_number_total 4179
_reflns_threshold_expression 'I > 2\s(I)'
_cod_data_source_file c7ce02166f2.cif
_cod_data_source_block 3
_cod_depositor_comments 'Adding full bibliography for 7229927--7229931.cif.'
_cod_database_code 7229928
_shelx_shelxl_version_number 2014/7
_shelx_space_group_comment
;
The symmetry employed for this shelxl refinement is uniquely defined
by the following loop, which should always be used as a source of
symmetry information in preference to the above space-group names.
They are only intended as comments.
;

loop_
_space_group_symop_operation_xyz
'x, y, z'
'-x, y+1/2, -z+1/2'
'-x, -y, -z'
'x, -y-1/2, z-1/2'

loop_
_atom_site_label
_atom_site_type_symbol
_atom_site_fract_x
_atom_site_fract_y
_atom_site_fract_z
_atom_site_U_iso_or_equiv
_atom_site_adp_type
_atom_site_occupancy
_atom_site_site_symmetry_order
_atom_site_calc_flag
_atom_site_refinement_flags_posn
_atom_site_refinement_flags_adp
Hg1 Hg 0.83573(2) 0.88269(2) 0.74169(2) 0.03713(8) Uani 1 1 d . .
I1 I 0.86334(4) 0.75416(2) 0.82032(5) 0.05314(12) Uani 1 1 d . .
I2 I 0.64632(4) 0.97439(2) 0.80285(4) 0.04818(11) Uani 1 1 d . .
N1 N 0.8493(4) 0.9158(2) 0.4915(4) 0.0342(8) Uani 1 1 d . .
C2 C 0.7354(5) 0.9326(3) 0.4002(6) 0.0412(11) Uani 1 1 d . .
H2 H 0.6475 0.9338 0.4350 0.049 Uiso 1 1 calc R U
C3 C 0.7424(6) 0.9484(3) 0.2557(6) 0.0456(12) Uani 1 1 d . .
H3 H 0.6606 0.9595 0.1947 0.055 Uiso 1 1 calc R U
C4 C 0.8685(6) 0.9476(3) 0.2051(5) 0.0395(11) Uani 1 1 d . .
H4 H 0.8752 0.9577 0.1081 0.047 Uiso 1 1 calc R U
C5 C 0.9889(5) 0.9314(2) 0.2983(5) 0.0343(9) Uani 1 1 d . .
H5 H 1.0775 0.9314 0.2650 0.041 Uiso 1 1 calc R U
C6 C 0.9760(5) 0.9155(2) 0.4406(4) 0.0278(8) Uani 1 1 d . .
C7 C 1.1009(5) 0.8971(2) 0.5452(5) 0.0289(8) Uani 1 1 d . .
C71 C 1.2401(6) 0.8860(3) 0.4923(6) 0.0461(13) Uani 1 1 d . .
H71A H 1.3136 0.8869 0.5731 0.069 Uiso 1 1 calc R U
H71B H 1.2568 0.9211 0.4248 0.069 Uiso 1 1 calc R U
H71C H 1.2402 0.8430 0.4447 0.069 Uiso 1 1 calc R U
N8 N 1.0763(4) 0.89257(19) 0.6776(4) 0.0286(7) Uani 1 1 d . .
N9 N 1.1831(4) 0.8702(2) 0.7803(4) 0.0285(7) Uani 1 1 d . .
H9 H 1.2611 0.8541 0.7560 0.034 Uiso 1 1 calc R U
C10 C 1.1595(5) 0.8746(2) 0.9206(5) 0.0286(8) Uani 1 1 d . .
O10 O 1.0604(4) 0.9046(2) 0.9623(4) 0.0394(8) Uani 1 1 d . .
C11 C 1.2692(5) 0.8378(2) 1.0192(5) 0.0297(8) Uani 1 1 d . .
C12 C 1.2256(5) 0.7921(3) 1.1171(5) 0.0365(10) Uani 1 1 d . .
H12 H 1.1292 0.7884 1.1247 0.044 Uiso 1 1 calc R U
N13 N 1.3160(5) 0.7528(3) 1.2020(5) 0.0452(11) Uani 1 1 d . .
C14 C 1.4540(6) 0.7623(3) 1.1930(7) 0.0501(14) Uani 1 1 d . .
H14 H 1.5186 0.7369 1.2540 0.060 Uiso 1 1 calc R U
C15 C 1.5063(6) 0.8066(3) 1.1006(7) 0.0487(13) Uani 1 1 d . .
H15 H 1.6035 0.8108 1.0983 0.058 Uiso 1 1 calc R U
C16 C 1.4125(5) 0.8451(3) 1.0110(6) 0.0421(11) Uani 1 1 d . .
H16 H 1.4450 0.8754 0.9459 0.051 Uiso 1 1 calc R U

loop_
_atom_site_aniso_label
_atom_site_aniso_U_11
_atom_site_aniso_U_22
_atom_site_aniso_U_33
_atom_site_aniso_U_23
_atom_site_aniso_U_13
_atom_site_aniso_U_12
Hg1 0.03174(11) 0.04009(12) 0.04069(12) 0.00637(7) 0.00893(7) 0.00531(7)
I1 0.0477(2) 0.03623(18) 0.0728(3) 0.01288(16) -0.00408(18) -0.00583(15)
I2 0.03972(18) 0.0515(2) 0.0575(2) 0.01237(16) 0.02276(15) 0.01481(15)
N1 0.0325(19) 0.038(2) 0.0323(18) -0.0024(16) 0.0055(15) 0.0030(17)
C2 0.029(2) 0.053(3) 0.041(3) 0.000(2) 0.0051(19) 0.008(2)
C3 0.048(3) 0.055(3) 0.032(2) 0.000(2) -0.001(2) 0.014(3)
C4 0.052(3) 0.038(2) 0.028(2) 0.0054(18) 0.002(2) 0.006(2)
C5 0.040(2) 0.035(2) 0.028(2) 0.0021(17) 0.0055(18) 0.0031(19)
C6 0.032(2) 0.0248(18) 0.0259(18) -0.0014(15) 0.0031(16) 0.0031(16)
C7 0.030(2) 0.0275(19) 0.0285(19) 0.0004(15) 0.0015(16) 0.0030(16)
C71 0.035(3) 0.066(4) 0.040(3) 0.013(2) 0.017(2) 0.015(2)
N8 0.0287(17) 0.0290(17) 0.0277(17) 0.0006(13) 0.0015(14) 0.0042(14)
N9 0.0247(16) 0.0375(19) 0.0232(16) 0.0033(14) 0.0029(13) 0.0060(14)
C10 0.029(2) 0.0289(19) 0.0279(19) -0.0029(15) 0.0047(16) -0.0046(16)
O10 0.0388(18) 0.049(2) 0.0311(16) -0.0038(14) 0.0085(14) 0.0116(16)
C11 0.029(2) 0.034(2) 0.0258(18) -0.0012(16) 0.0024(16) -0.0052(17)
C12 0.032(2) 0.041(3) 0.035(2) 0.0069(19) 0.0020(18) -0.006(2)
N13 0.035(2) 0.053(3) 0.046(2) 0.019(2) -0.0010(19) -0.008(2)
C14 0.038(3) 0.052(3) 0.057(3) 0.017(3) -0.007(2) -0.001(2)
C15 0.026(2) 0.065(4) 0.054(3) 0.013(3) -0.003(2) -0.007(2)
C16 0.031(2) 0.052(3) 0.042(3) 0.011(2) 0.003(2) -0.010(2)

loop_
_atom_type_symbol
_atom_type_description
_atom_type_scat_dispersion_real
_atom_type_scat_dispersion_imag
_atom_type_scat_source
C C 0.0033 0.0016 'International Tables Vol C Tables 4.2.6.8 and 6.1.1.4'
H H 0.0000 0.0000 'International Tables Vol C Tables 4.2.6.8 and 6.1.1.4'
Hg Hg -2.3894 9.2266 'International Tables Vol C Tables 4.2.6.8 and 6.1.1.4'
I I -0.4742 1.8119 'International Tables Vol C Tables 4.2.6.8 and 6.1.1.4'
N N 0.0061 0.0033 'International Tables Vol C Tables 4.2.6.8 and 6.1.1.4'
O O 0.0106 0.0060 'International Tables Vol C Tables 4.2.6.8 and 6.1.1.4'

loop_
_geom_angle_atom_site_label_1
_geom_angle_atom_site_label_2
_geom_angle_atom_site_label_3
_geom_angle
N1 Hg1 N8 65.56(13)
N1 Hg1 I1 120.45(10)
N8 Hg1 I1 94.56(9)
N1 Hg1 I2 97.70(10)
N8 Hg1 I2 132.38(9)
I1 Hg1 I2 129.978(16)
C2 N1 C6 118.0(4)
C2 N1 Hg1 122.8(3)
C6 N1 Hg1 119.1(3)
N1 C2 C3 122.7(5)
N1 C2 H2 118.6
C3 C2 H2 118.6
C4 C3 C2 119.1(5)
C4 C3 H3 120.5
C2 C3 H3 120.5
C3 C4 C5 119.4(5)
C3 C4 H4 120.3
C5 C4 H4 120.3
C6 C5 C4 119.2(5)
C6 C5 H5 120.4
C4 C5 H5 120.4
N1 C6 C5 121.5(4)
N1 C6 C7 116.8(4)
C5 C6 C7 121.7(4)
N8 C7 C71 125.5(4)
N8 C7 C6 114.8(4)
C71 C7 C6 119.7(4)
C7 C71 H71A 109.5
C7 C71 H71B 109.5
H71A C71 H71B 109.5
C7 C71 H71C 109.5
H71A C71 H71C 109.5
H71B C71 H71C 109.5
C7 N8 N9 118.7(4)
C7 N8 Hg1 121.6(3)
N9 N8 Hg1 116.1(3)
C10 N9 N8 116.8(4)
C10 N9 H9 121.6
N8 N9 H9 121.6
O10 C10 N9 124.2(4)
O10 C10 C11 123.7(4)
N9 C10 C11 112.0(4)
C12 C11 C16 118.7(4)
C12 C11 C10 118.7(4)
C16 C11 C10 122.5(4)
N13 C12 C11 123.0(5)
N13 C12 H12 118.5
C11 C12 H12 118.5
C14 N13 C12 116.5(5)
N13 C14 C15 124.4(5)
N13 C14 H14 117.8
C15 C14 H14 117.8
C14 C15 C16 118.7(5)
C14 C15 H15 120.7
C16 C15 H15 120.7
C15 C16 C11 118.8(5)
C15 C16 H16 120.6
C11 C16 H16 120.6

loop_
_geom_bond_atom_site_label_1
_geom_bond_atom_site_label_2
_geom_bond_distance
Hg1 N1 2.427(4)
Hg1 N8 2.436(4)
Hg1 I1 2.6510(5)
Hg1 I2 2.6642(5)
N1 C2 1.333(6)
N1 C6 1.344(6)
C2 C3 1.384(7)
C2 H2 0.9300
C3 C4 1.338(8)
C3 H3 0.9300
C4 C5 1.385(7)
C4 H4 0.9300
C5 C6 1.376(6)
C5 H5 0.9300
C6 C7 1.485(6)
C7 N8 1.279(6)
C7 C71 1.481(7)
C71 H71A 0.9600
C71 H71B 0.9600
C71 H71C 0.9600
N8 N9 1.378(5)
N9 C10 1.349(5)
N9 H9 0.8600
C10 O10 1.215(6)
C10 C11 1.489(6)
C11 C12 1.380(6)
C11 C16 1.380(7)
C12 N13 1.341(7)
C12 H12 0.9300
N13 C14 1.336(7)
C14 C15 1.361(8)
C14 H14 0.9300
C15 C16 1.373(8)
C15 H15 0.9300
C16 H16 0.9300

loop_
_geom_hbond_atom_site_label_D
_geom_hbond_atom_site_label_H
_geom_hbond_atom_site_label_A
_geom_hbond_distance_DH
_geom_hbond_distance_HA
_geom_hbond_distance_DA
_geom_hbond_angle_DHA
_geom_hbond_site_symmetry_A
N9 H9 N13 0.86 2.25 2.875(6) 129.4 4_575

loop_
_geom_torsion_atom_site_label_1
_geom_torsion_atom_site_label_2
_geom_torsion_atom_site_label_3
_geom_torsion_atom_site_label_4
_geom_torsion
C6 N1 C2 C3 1.2(8)
Hg1 N1 C2 C3 -176.9(4)
N1 C2 C3 C4 -0.7(9)
C2 C3 C4 C5 -0.5(9)
C3 C4 C5 C6 1.1(8)
C2 N1 C6 C5 -0.5(7)
Hg1 N1 C6 C5 177.6(3)
C2 N1 C6 C7 179.5(5)
Hg1 N1 C6 C7 -2.3(5)
C4 C5 C6 N1 -0.6(7)
C4 C5 C6 C7 179.4(4)
N1 C6 C7 N8 -9.2(6)
C5 C6 C7 N8 170.8(4)
N1 C6 C7 C71 171.2(5)
C5 C6 C7 C71 -8.8(7)
C71 C7 N8 N9 -5.9(7)
C6 C7 N8 N9 174.6(4)
C71 C7 N8 Hg1 -163.7(4)
C6 C7 N8 Hg1 16.8(5)
C7 N8 N9 C10 171.5(4)
Hg1 N8 N9 C10 -29.5(5)
N8 N9 C10 O10 -10.1(7)
N8 N9 C10 C11 169.6(4)
O10 C10 C11 C12 50.9(7)
N9 C10 C11 C12 -128.8(5)
O10 C10 C11 C16 -132.7(6)
N9 C10 C11 C16 47.6(6)
C16 C11 C12 N13 -2.1(8)
C10 C11 C12 N13 174.5(5)
C11 C12 N13 C14 3.4(9)
C12 N13 C14 C15 -2.7(10)
N13 C14 C15 C16 0.7(11)
C14 C15 C16 C11 0.8(10)
C12 C11 C16 C15 -0.1(8)
C10 C11 C16 C15 -176.5(5)
